data_4103636
loop_
_publ_author_name
'K. Cory MacLeod'
'Julia L. Conway'
'Brian O. Patrick'
'Kevin M. Smith'

_publ_section_title
;
 Exploring Chromium(III)-Alkyl Bond Homolysis with CpCr[(ArNCMe)2CH](R)
 Complexes
;
_journal_name_full 'Journal of the American Chemical Society'
_journal_page_first 17325
_journal_page_last 17334
_journal_paper_doi 10.1021/ja1083392
_journal_volume 132
_journal_year 2010
_chemical_formula_sum 'C31 H37 Cr N2'
_chemical_formula_weight 489.63
_chemical_name_systematic
;
 ?
;
_space_group_IT_number 2
_symmetry_cell_setting triclinic
_symmetry_space_group_name_Hall '-P 1'
_symmetry_space_group_name_H-M 'P -1'
_atom_sites_solution_hydrogens geom
_atom_sites_solution_primary direct
_atom_sites_solution_secondary difmap
_audit_creation_method SHELXL-97
_cell_angle_alpha 110.825(3)
_cell_angle_beta 94.326(4)
_cell_angle_gamma 95.051(4)
_cell_formula_units_Z 4
_cell_length_a 11.2229(11)
_cell_length_b 14.2255(15)
_cell_length_c 18.1967(19)
_cell_measurement_reflns_used 9257
_cell_measurement_temperature 173(2)
_cell_measurement_theta_max 23.30
_cell_measurement_theta_min 2.34
_cell_volume 2687.0(5)
_computing_structure_refinement 'SHELXL-97 (Sheldrick, 1997)'
_diffrn_ambient_temperature 173(2)
_diffrn_measured_fraction_theta_full 0.976
_diffrn_measured_fraction_theta_max 0.976
_diffrn_measurement_device_type 'Bruker X8 APEX II'
_diffrn_measurement_method 'area detector'
_diffrn_radiation_monochromator graphite
_diffrn_radiation_source 'fine-focus sealed tube'
_diffrn_radiation_type MoK\a
_diffrn_radiation_wavelength 0.71073
_diffrn_reflns_av_R_equivalents 0.0385
_diffrn_reflns_av_sigmaI/netI 0.0422
_diffrn_reflns_limit_h_max 10
_diffrn_reflns_limit_h_min -12
_diffrn_reflns_limit_k_max 15
_diffrn_reflns_limit_k_min -15
_diffrn_reflns_limit_l_max 20
_diffrn_reflns_limit_l_min -20
_diffrn_reflns_number 26425
_diffrn_reflns_theta_full 23.39
_diffrn_reflns_theta_max 23.39
_diffrn_reflns_theta_min 1.54
_exptl_absorpt_coefficient_mu 0.446
_exptl_absorpt_correction_T_max 0.907
_exptl_absorpt_correction_T_min 0.785
_exptl_absorpt_correction_type multi-scan
_exptl_crystal_colour black
_exptl_crystal_density_diffrn 1.210
_exptl_crystal_density_method 'not measured'
_exptl_crystal_description irregular
_exptl_crystal_F_000 1044
_exptl_crystal_size_max 0.30
_exptl_crystal_size_mid 0.22
_exptl_crystal_size_min 0.22
_refine_diff_density_max 0.996
_refine_diff_density_min -0.500
_refine_diff_density_rms 0.074
_refine_ls_extinction_method none
_refine_ls_goodness_of_fit_ref 1.072
_refine_ls_hydrogen_treatment mixed
_refine_ls_matrix_type full
_refine_ls_number_parameters 645
_refine_ls_number_reflns 7653
_refine_ls_number_restraints 0
_refine_ls_restrained_S_all 1.072
_refine_ls_R_factor_all 0.0837
_refine_ls_R_factor_gt 0.0584
_refine_ls_shift/su_max 0.003
_refine_ls_shift/su_mean 0.001
_refine_ls_structure_factor_coef Fsqd
_refine_ls_weighting_details 'calc w=1/[\s^2^(Fo^2^)+(0.0727P)^2^+5.2577P] where P=(Fo^2^+2Fc^2^)/3'
_refine_ls_weighting_scheme calc
_refine_ls_wR_factor_gt 0.1518
_refine_ls_wR_factor_ref 0.1687
_reflns_number_gt 5746
_reflns_number_total 7653
_reflns_threshold_expression >2sigma(I)
_cod_data_source_file ja1083392_si_002_09.cif
_cod_data_source_block 6_Xyl_C6H4CMe2CH2
_cod_database_code 4103636

loop_
_symmetry_equiv_pos_as_xyz
'x, y, z'
'-x, -y, -z'

loop_
_atom_site_label
_atom_site_type_symbol
_atom_site_fract_x
_atom_site_fract_y
_atom_site_fract_z
_atom_site_U_iso_or_equiv
_atom_site_adp_type
_atom_site_occupancy
_atom_site_symmetry_multiplicity
_atom_site_calc_flag
_atom_site_refinement_flags
C1 C -0.0804(5) 0.0647(4) 0.2024(3) 0.0532(13) Uani 1 1 d .
H1A H -0.0654 -0.0007 0.2055 0.080 Uiso 1 1 calc R
H1B H -0.0867 0.0594 0.1471 0.080 Uiso 1 1 calc R
H1C H -0.1558 0.0837 0.2243 0.080 Uiso 1 1 calc R
C2 C 0.0218(4) 0.1443(3) 0.2493(3) 0.0365(11) Uani 1 1 d .
C3 C 0.0954(4) 0.1868(3) 0.2079(3) 0.0393(11) Uani 1 1 d .
H3 H 0.0847 0.1555 0.1519 0.047 Uiso 1 1 calc R
C4 C 0.1828(4) 0.2703(3) 0.2404(3) 0.0353(10) Uani 1 1 d .
C5 C 0.2366(5) 0.3182(4) 0.1871(3) 0.0536(13) Uani 1 1 d .
H5A H 0.2154 0.3873 0.2010 0.080 Uiso 1 1 calc R
H5B H 0.2052 0.2783 0.1319 0.080 Uiso 1 1 calc R
H5C H 0.3244 0.3204 0.1935 0.080 Uiso 1 1 calc R
C6 C -0.0501(4) 0.1338(3) 0.3666(2) 0.0342(10) Uani 1 1 d .
C7 C -0.1461(4) 0.1893(3) 0.3931(3) 0.0382(11) Uani 1 1 d .
C8 C -0.2265(4) 0.1540(4) 0.4341(3) 0.0424(11) Uani 1 1 d .
H8 H -0.2931 0.1897 0.4513 0.051 Uiso 1 1 calc R
C9 C -0.2118(5) 0.0684(4) 0.4504(3) 0.0498(13) Uani 1 1 d .
H9 H -0.2657 0.0472 0.4809 0.060 Uiso 1 1 calc R
C10 C -0.1186(4) 0.0128(4) 0.4225(3) 0.0451(12) Uani 1 1 d .
H10 H -0.1117 -0.0483 0.4317 0.054 Uiso 1 1 calc R
C11 C -0.0357(4) 0.0452(3) 0.3816(3) 0.0390(11) Uani 1 1 d .
C12 C -0.1632(4) 0.2829(4) 0.3760(3) 0.0484(13) Uani 1 1 d .
H12A H -0.2335 0.3116 0.3999 0.073 Uiso 1 1 calc R
H12B H -0.1758 0.2657 0.3187 0.073 Uiso 1 1 calc R
H12C H -0.0914 0.3326 0.3984 0.073 Uiso 1 1 calc R
C13 C 0.0658(5) -0.0153(4) 0.3522(3) 0.0507(13) Uani 1 1 d .
H13A H 0.0682 -0.0687 0.3744 0.076 Uiso 1 1 calc R
H13B H 0.1422 0.0294 0.3687 0.076 Uiso 1 1 calc R
H13C H 0.0531 -0.0461 0.2943 0.076 Uiso 1 1 calc R
C14 C 0.2946(4) 0.4050(3) 0.3510(2) 0.0336(10) Uani 1 1 d .
C15 C 0.4185(4) 0.4080(4) 0.3658(3) 0.0467(12) Uani 1 1 d .
C16 C 0.4869(5) 0.5011(5) 0.4051(3) 0.0648(16) Uani 1 1 d .
H16 H 0.5715 0.5042 0.4167 0.078 Uiso 1 1 calc R
C17 C 0.4338(7) 0.5895(5) 0.4277(3) 0.075(2) Uani 1 1 d .
H17 H 0.4815 0.6530 0.4544 0.090 Uiso 1 1 calc R
C18 C 0.3137(7) 0.5851(4) 0.4116(3) 0.0624(16) Uani 1 1 d .
H18 H 0.2785 0.6465 0.4267 0.075 Uiso 1 1 calc R
C19 C 0.2402(5) 0.4949(3) 0.3741(3) 0.0430(12) Uani 1 1 d .
C20 C 0.4773(5) 0.3128(5) 0.3387(4) 0.0681(17) Uani 1 1 d .
H20A H 0.5602 0.3287 0.3292 0.102 Uiso 1 1 calc R
H20B H 0.4322 0.2645 0.2896 0.102 Uiso 1 1 calc R
H20C H 0.4781 0.2828 0.3795 0.102 Uiso 1 1 calc R
C21 C 0.1077(5) 0.4918(4) 0.3595(4) 0.0655(17) Uani 1 1 d .
H21A H 0.0868 0.5610 0.3740 0.098 Uiso 1 1 calc R
H21B H 0.0681 0.4586 0.3916 0.098 Uiso 1 1 calc R
H21C H 0.0808 0.4536 0.3034 0.098 Uiso 1 1 calc R
C22 C 0.2761(4) 0.2137(3) 0.4690(3) 0.0335(10) Uani 1 1 d .
C23 C 0.3614(4) 0.1467(3) 0.4410(3) 0.0378(11) Uani 1 1 d .
H23 H 0.3671 0.1196 0.3857 0.045 Uiso 1 1 calc R
C24 C 0.4359(4) 0.1195(3) 0.4903(3) 0.0401(11) Uani 1 1 d .
H24 H 0.4933 0.0745 0.4696 0.048 Uiso 1 1 calc R
C25 C 0.4282(4) 0.1569(3) 0.5699(3) 0.0422(12) Uani 1 1 d .
H25 H 0.4803 0.1379 0.6044 0.051 Uiso 1 1 calc R
C26 C 0.3438(4) 0.2230(3) 0.6009(3) 0.0362(11) Uani 1 1 d .
H26 H 0.3382 0.2486 0.6562 0.043 Uiso 1 1 calc R
C27 C 0.2690(4) 0.2507(3) 0.5506(2) 0.0332(10) Uani 1 1 d .
C28 C 0.1705(4) 0.3197(3) 0.5778(2) 0.0361(10) Uani 1 1 d .
C29 C 0.2088(5) 0.4035(4) 0.6587(3) 0.0461(12) Uani 1 1 d .
H29A H 0.2825 0.4442 0.6563 0.069 Uiso 1 1 calc R
H29B H 0.2238 0.3731 0.6985 0.069 Uiso 1 1 calc R
H29C H 0.1446 0.4469 0.6729 0.069 Uiso 1 1 calc R
C30 C 0.0603(4) 0.2528(3) 0.5849(3) 0.0431(12) Uani 1 1 d .
H30A H -0.0064 0.2934 0.5991 0.065 Uiso 1 1 calc R
H30B H 0.0806 0.2255 0.6261 0.065 Uiso 1 1 calc R
H30C H 0.0364 0.1968 0.5342 0.065 Uiso 1 1 calc R
C31 C 0.1412(5) 0.3605(3) 0.5134(3) 0.0368(11) Uani 1 1 d .
C32 C 0.5459(5) 0.4611(4) 0.7988(3) 0.0493(13) Uani 1 1 d .
H32A H 0.5857 0.5218 0.8420 0.074 Uiso 1 1 calc R
H32B H 0.4686 0.4754 0.7789 0.074 Uiso 1 1 calc R
H32C H 0.5972 0.4415 0.7559 0.074 Uiso 1 1 calc R
C33 C 0.5246(4) 0.3763(3) 0.8287(3) 0.0383(11) Uani 1 1 d .
C34 C 0.4077(4) 0.3329(3) 0.8255(3) 0.0395(11) Uani 1 1 d .
H34 H 0.3454 0.3673 0.8125 0.047 Uiso 1 1 calc R
C35 C 0.3709(4) 0.2460(3) 0.8389(2) 0.0370(11) Uani 1 1 d .
C36 C 0.2421(4) 0.2017(4) 0.8196(3) 0.0548(14) Uani 1 1 d .
H36A H 0.2320 0.1430 0.7699 0.082 Uiso 1 1 calc R
H36B H 0.1925 0.2527 0.8140 0.082 Uiso 1 1 calc R
H36C H 0.2169 0.1803 0.8623 0.082 Uiso 1 1 calc R
C37 C 0.7401(4) 0.3858(3) 0.8514(3) 0.0374(11) Uani 1 1 d .
C38 C 0.7980(4) 0.3367(4) 0.7851(3) 0.0464(12) Uani 1 1 d .
C39 C 0.9151(5) 0.3732(4) 0.7840(3) 0.0569(14) Uani 1 1 d .
H39 H 0.9555 0.3409 0.7393 0.068 Uiso 1 1 calc R
C40 C 0.9754(5) 0.4546(5) 0.8452(4) 0.0652(16) Uani 1 1 d .
H40 H 1.0566 0.4777 0.8432 0.078 Uiso 1 1 calc R
C41 C 0.9181(5) 0.5023(4) 0.9090(3) 0.0523(14) Uani 1 1 d .
H41 H 0.9599 0.5596 0.9510 0.063 Uiso 1 1 calc R
C42 C 0.7993(5) 0.4689(4) 0.9143(3) 0.0457(12) Uani 1 1 d .
C43 C 0.7323(5) 0.2479(4) 0.7162(3) 0.0573(14) Uani 1 1 d .
H43A H 0.7850 0.2256 0.6744 0.086 Uiso 1 1 calc R
H43B H 0.6598 0.2685 0.6956 0.086 Uiso 1 1 calc R
H43C H 0.7092 0.1921 0.7339 0.086 Uiso 1 1 calc R
C44 C 0.7378(5) 0.5230(4) 0.9852(3) 0.0590(15) Uani 1 1 d .
H44A H 0.6561 0.5316 0.9678 0.088 Uiso 1 1 calc R
H44B H 0.7834 0.5896 1.0149 0.088 Uiso 1 1 calc R
H44C H 0.7338 0.4830 1.0193 0.088 Uiso 1 1 calc R
C45 C 0.4180(4) 0.0991(3) 0.8672(3) 0.0368(11) Uani 1 1 d .
C46 C 0.3875(4) 0.0873(4) 0.9364(3) 0.0495(13) Uani 1 1 d .
C47 C 0.3729(5) -0.0099(5) 0.9363(4) 0.0651(16) Uani 1 1 d .
H47 H 0.3554 -0.0195 0.9836 0.078 Uiso 1 1 calc R
C48 C 0.3824(5) -0.0918(5) 0.8720(5) 0.078(2) Uani 1 1 d .
H48 H 0.3703 -0.1577 0.8741 0.093 Uiso 1 1 calc R
C49 C 0.4095(5) -0.0797(4) 0.8040(4) 0.0666(17) Uani 1 1 d .
H49 H 0.4154 -0.1378 0.7586 0.080 Uiso 1 1 calc R
C50 C 0.4286(4) 0.0152(4) 0.7996(3) 0.0482(13) Uani 1 1 d .
C51 C 0.3728(6) 0.1761(5) 1.0085(3) 0.0716(18) Uani 1 1 d .
H51A H 0.3433 0.1520 1.0488 0.107 Uiso 1 1 calc R
H51B H 0.3149 0.2164 0.9946 0.107 Uiso 1 1 calc R
H51C H 0.4507 0.2180 1.0294 0.107 Uiso 1 1 calc R
C52 C 0.4605(5) 0.0274(4) 0.7247(3) 0.0666(17) Uani 1 1 d .
H52A H 0.4709 -0.0389 0.6858 0.100 Uiso 1 1 calc R
H52B H 0.5356 0.0732 0.7358 0.100 Uiso 1 1 calc R
H52C H 0.3957 0.0558 0.7035 0.100 Uiso 1 1 calc R
C53 C 0.7029(4) 0.2806(3) 1.0140(3) 0.0408(11) Uani 1 1 d .
C54 C 0.6609(5) 0.3460(3) 1.0821(3) 0.0468(12) Uani 1 1 d .
H54 H 0.5883 0.3738 1.0765 0.056 Uiso 1 1 calc R
C55 C 0.7212(5) 0.3715(4) 1.1570(3) 0.0557(14) Uani 1 1 d .
H55 H 0.6905 0.4157 1.2021 0.067 Uiso 1 1 calc R
C56 C 0.8265(6) 0.3317(4) 1.1649(3) 0.0626(16) Uani 1 1 d .
H56 H 0.8689 0.3481 1.2159 0.075 Uiso 1 1 calc R
C57 C 0.8709(5) 0.2679(4) 1.0989(3) 0.0466(12) Uani 1 1 d .
H57 H 0.9446 0.2419 1.1049 0.056 Uiso 1 1 calc R
C58 C 0.8095(4) 0.2412(3) 1.0240(3) 0.0435(12) Uani 1 1 d .
C59 C 0.8539(4) 0.1722(4) 0.9491(3) 0.0447(12) Uani 1 1 d .
C60 C 0.9040(5) 0.0807(4) 0.9615(4) 0.0679(17) Uani 1 1 d .
H60A H 0.9773 0.1043 0.9991 0.102 Uiso 1 1 calc R
H60B H 0.9229 0.0336 0.9108 0.102 Uiso 1 1 calc R
H60C H 0.8437 0.0461 0.9824 0.102 Uiso 1 1 calc R
C61 C 0.9541(5) 0.2311(4) 0.9252(4) 0.0591(14) Uani 1 1 d .
H61A H 0.9250 0.2913 0.9193 0.089 Uiso 1 1 calc R
H61B H 0.9784 0.1880 0.8747 0.089 Uiso 1 1 calc R
H61C H 1.0233 0.2519 0.9661 0.089 Uiso 1 1 calc R
C62 C 0.7458(5) 0.1375(4) 0.8845(3) 0.0491(13) Uani 1 1 d .
N1 N 0.0377(3) 0.1726(3) 0.3275(2) 0.0314(8) Uani 1 1 d .
N2 N 0.2178(3) 0.3110(2) 0.3183(2) 0.0292(8) Uani 1 1 d .
N3 N 0.6200(3) 0.3435(3) 0.8554(2) 0.0362(9) Uani 1 1 d .
N4 N 0.4507(3) 0.1979(3) 0.8655(2) 0.0368(9) Uani 1 1 d .
Cr1 Cr 0.16725(6) 0.26589(5) 0.40229(4) 0.0300(2) Uani 1 1 d .
Cr2 Cr 0.62363(7) 0.23825(5) 0.90109(4) 0.0368(2) Uani 1 1 d .
H62A H 0.698(4) 0.079(3) 0.895(2) 0.029(11) Uiso 1 1 d .
H62B H 0.778(4) 0.106(3) 0.835(3) 0.043(13) Uiso 1 1 d .
H31A H 0.211(4) 0.416(3) 0.524(3) 0.040(12) Uiso 1 1 d .
H31B H 0.062(4) 0.384(3) 0.516(2) 0.034(11) Uiso 1 1 d .

loop_
_atom_site_aniso_label
_atom_site_aniso_U_11
_atom_site_aniso_U_22
_atom_site_aniso_U_33
_atom_site_aniso_U_23
_atom_site_aniso_U_13
_atom_site_aniso_U_12
C1 0.046(3) 0.057(3) 0.044(3) 0.006(3) 0.001(2) -0.006(3)
C2 0.034(3) 0.031(2) 0.038(3) 0.005(2) 0.002(2) 0.005(2)
C3 0.043(3) 0.036(3) 0.031(2) 0.004(2) 0.002(2) 0.002(2)
C4 0.035(3) 0.034(2) 0.035(3) 0.010(2) 0.008(2) 0.007(2)
C5 0.070(4) 0.049(3) 0.041(3) 0.015(2) 0.013(3) 0.003(3)
C6 0.033(2) 0.033(2) 0.029(2) 0.0033(19) -0.0032(19) 0.000(2)
C7 0.033(3) 0.035(2) 0.044(3) 0.012(2) -0.002(2) 0.001(2)
C8 0.034(3) 0.041(3) 0.045(3) 0.008(2) 0.005(2) 0.001(2)
C9 0.048(3) 0.047(3) 0.051(3) 0.016(3) 0.010(2) -0.009(3)
C10 0.046(3) 0.032(3) 0.058(3) 0.020(2) 0.002(3) -0.002(2)
C11 0.042(3) 0.024(2) 0.044(3) 0.006(2) -0.002(2) 0.001(2)
C12 0.035(3) 0.051(3) 0.066(3) 0.028(3) 0.008(2) 0.013(2)
C13 0.057(3) 0.031(3) 0.063(3) 0.016(2) 0.006(3) 0.005(2)
C14 0.038(3) 0.030(2) 0.032(2) 0.0096(19) 0.007(2) 0.003(2)
C15 0.035(3) 0.056(3) 0.056(3) 0.030(3) 0.004(2) 0.000(2)
C16 0.052(3) 0.078(5) 0.066(4) 0.039(3) -0.008(3) -0.024(3)
C17 0.112(6) 0.051(4) 0.049(3) 0.015(3) -0.001(4) -0.038(4)
C18 0.101(5) 0.027(3) 0.053(3) 0.006(2) 0.023(3) 0.000(3)
C19 0.059(3) 0.027(3) 0.046(3) 0.013(2) 0.019(2) 0.009(2)
C20 0.040(3) 0.080(4) 0.102(5) 0.050(4) 0.015(3) 0.021(3)
C21 0.072(4) 0.046(3) 0.099(5) 0.038(3) 0.039(3) 0.037(3)
C22 0.034(2) 0.028(2) 0.036(2) 0.008(2) 0.003(2) 0.004(2)
C23 0.038(3) 0.036(3) 0.042(3) 0.016(2) 0.011(2) 0.011(2)
C24 0.034(3) 0.034(3) 0.054(3) 0.016(2) 0.007(2) 0.013(2)
C25 0.040(3) 0.035(3) 0.054(3) 0.021(2) -0.004(2) 0.006(2)
C26 0.039(3) 0.039(3) 0.027(2) 0.009(2) -0.005(2) 0.001(2)
C27 0.034(2) 0.026(2) 0.035(2) 0.0065(19) 0.002(2) 0.0027(19)
C28 0.036(3) 0.036(2) 0.031(2) 0.006(2) 0.005(2) 0.008(2)
C29 0.052(3) 0.039(3) 0.035(3) -0.001(2) 0.004(2) 0.011(2)
C30 0.048(3) 0.038(3) 0.043(3) 0.012(2) 0.012(2) 0.014(2)
C31 0.036(3) 0.029(2) 0.042(3) 0.008(2) 0.004(2) 0.013(2)
C32 0.049(3) 0.045(3) 0.062(3) 0.028(3) 0.007(3) 0.008(2)
C33 0.045(3) 0.036(3) 0.033(2) 0.012(2) 0.004(2) 0.007(2)
C34 0.037(3) 0.041(3) 0.042(3) 0.015(2) 0.004(2) 0.008(2)
C35 0.041(3) 0.037(3) 0.030(2) 0.007(2) 0.004(2) 0.008(2)
C36 0.040(3) 0.057(3) 0.070(4) 0.026(3) 0.006(3) 0.006(3)
C37 0.043(3) 0.032(2) 0.036(3) 0.014(2) -0.001(2) 0.001(2)
C38 0.044(3) 0.050(3) 0.048(3) 0.022(3) 0.005(2) 0.005(2)
C39 0.049(3) 0.070(4) 0.060(3) 0.034(3) 0.012(3) 0.005(3)
C40 0.043(3) 0.078(4) 0.089(5) 0.054(4) 0.000(3) -0.008(3)
C41 0.059(4) 0.037(3) 0.054(3) 0.018(3) -0.019(3) -0.014(3)
C42 0.053(3) 0.036(3) 0.047(3) 0.019(2) -0.009(2) -0.006(2)
C43 0.062(4) 0.062(3) 0.039(3) 0.008(3) 0.009(3) 0.006(3)
C44 0.081(4) 0.033(3) 0.052(3) 0.005(2) -0.005(3) 0.001(3)
C45 0.031(2) 0.030(2) 0.045(3) 0.009(2) 0.004(2) 0.000(2)
C46 0.044(3) 0.055(3) 0.057(3) 0.030(3) 0.008(3) 0.003(3)
C47 0.050(4) 0.069(4) 0.084(4) 0.045(4) -0.006(3) -0.004(3)
C48 0.051(4) 0.057(4) 0.132(7) 0.053(5) -0.017(4) -0.010(3)
C49 0.044(3) 0.033(3) 0.102(5) 0.002(3) -0.005(3) 0.005(2)
C50 0.032(3) 0.043(3) 0.061(3) 0.009(3) 0.006(2) 0.004(2)
C51 0.081(4) 0.088(5) 0.050(3) 0.024(3) 0.031(3) 0.019(4)
C52 0.060(4) 0.059(4) 0.052(3) -0.014(3) 0.012(3) -0.005(3)
C53 0.047(3) 0.033(3) 0.039(3) 0.009(2) 0.003(2) 0.007(2)
C54 0.055(3) 0.034(3) 0.047(3) 0.007(2) 0.007(2) 0.013(2)
C55 0.073(4) 0.046(3) 0.038(3) 0.004(2) 0.005(3) 0.005(3)
C56 0.079(4) 0.061(4) 0.040(3) 0.018(3) -0.013(3) -0.013(3)
C57 0.047(3) 0.046(3) 0.047(3) 0.022(3) -0.012(2) 0.003(2)
C58 0.044(3) 0.037(3) 0.051(3) 0.019(2) 0.001(2) 0.004(2)
C59 0.041(3) 0.039(3) 0.053(3) 0.015(2) 0.006(2) 0.008(2)
C60 0.063(4) 0.054(3) 0.099(5) 0.036(3) 0.020(3) 0.028(3)
C61 0.049(3) 0.055(3) 0.075(4) 0.022(3) 0.016(3) 0.009(3)
C62 0.053(3) 0.041(3) 0.049(3) 0.009(3) 0.010(3) 0.011(3)
N1 0.033(2) 0.0272(19) 0.035(2) 0.0120(16) 0.0003(16) 0.0051(16)
N2 0.0286(19) 0.0220(18) 0.033(2) 0.0048(15) 0.0041(16) 0.0058(15)
N3 0.040(2) 0.032(2) 0.033(2) 0.0076(17) 0.0019(17) 0.0021(17)
N4 0.044(2) 0.033(2) 0.030(2) 0.0077(17) 0.0083(17) 0.0015(18)
Cr1 0.0320(4) 0.0277(4) 0.0282(4) 0.0080(3) -0.0005(3) 0.0060(3)
Cr2 0.0403(4) 0.0331(4) 0.0344(4) 0.0113(3) -0.0041(3) 0.0034(3)

loop_
_atom_type_symbol
_atom_type_description
_atom_type_scat_dispersion_real
_atom_type_scat_dispersion_imag
_atom_type_scat_source
C C 0.0033 0.0016 'International Tables Vol C Tables 4.2.6.8 and 6.1.1.4'
H H 0.0000 0.0000 'International Tables Vol C Tables 4.2.6.8 and 6.1.1.4'
N N 0.0061 0.0033 'International Tables Vol C Tables 4.2.6.8 and 6.1.1.4'
Cr Cr 0.3209 0.6236 'International Tables Vol C Tables 4.2.6.8 and 6.1.1.4'

loop_
_geom_angle_atom_site_label_1
_geom_angle_atom_site_label_2
_geom_angle_atom_site_label_3
_geom_angle
C2 C1 H1A 109.5
C2 C1 H1B 109.5
H1A C1 H1B 109.5
C2 C1 H1C 109.5
H1A C1 H1C 109.5
H1B C1 H1C 109.5
N1 C2 C3 122.6(4)
N1 C2 C1 119.6(4)
C3 C2 C1 117.8(4)
C4 C3 C2 126.6(4)
C4 C3 H3 116.7
C2 C3 H3 116.7
N2 C4 C3 121.6(4)
N2 C4 C5 119.1(4)
C3 C4 C5 119.3(4)
C4 C5 H5A 109.5
C4 C5 H5B 109.5
H5A C5 H5B 109.5
C4 C5 H5C 109.5
H5A C5 H5C 109.5
H5B C5 H5C 109.5
C11 C6 C7 120.9(4)
C11 C6 N1 120.1(4)
C7 C6 N1 118.8(4)
C8 C7 C6 118.3(4)
C8 C7 C12 120.5(4)
C6 C7 C12 121.2(4)
C9 C8 C7 121.1(4)
C9 C8 H8 119.4
C7 C8 H8 119.4
C8 C9 C10 120.1(5)
C8 C9 H9 119.9
C10 C9 H9 119.9
C11 C10 C9 120.8(4)
C11 C10 H10 119.6
C9 C10 H10 119.6
C10 C11 C6 118.6(4)
C10 C11 C13 120.3(4)
C6 C11 C13 121.1(4)
C7 C12 H12A 109.5
C7 C12 H12B 109.5
H12A C12 H12B 109.5
C7 C12 H12C 109.5
H12A C12 H12C 109.5
H12B C12 H12C 109.5
C11 C13 H13A 109.5
C11 C13 H13B 109.5
H13A C13 H13B 109.5
C11 C13 H13C 109.5
H13A C13 H13C 109.5
H13B C13 H13C 109.5
C15 C14 C19 120.7(4)
C15 C14 N2 121.3(4)
C19 C14 N2 117.8(4)
C16 C15 C14 118.6(5)
C16 C15 C20 120.6(5)
C14 C15 C20 120.8(5)
C17 C16 C15 120.9(6)
C17 C16 H16 119.6
C15 C16 H16 119.6
C18 C17 C16 119.6(5)
C18 C17 H17 120.2
C16 C17 H17 120.2
C17 C18 C19 122.6(6)
C17 C18 H18 118.7
C19 C18 H18 118.7
C18 C19 C14 117.7(5)
C18 C19 C21 121.5(5)
C14 C19 C21 120.7(4)
C15 C20 H20A 109.5
C15 C20 H20B 109.5
H20A C20 H20B 109.5
C15 C20 H20C 109.5
H20A C20 H20C 109.5
H20B C20 H20C 109.5
C19 C21 H21A 109.5
C19 C21 H21B 109.5
H21A C21 H21B 109.5
C19 C21 H21C 109.5
H21A C21 H21C 109.5
H21B C21 H21C 109.5
C27 C22 C23 117.2(4)
C27 C22 Cr1 117.0(3)
C23 C22 Cr1 125.7(3)
C24 C23 C22 122.2(4)
C24 C23 H23 118.9
C22 C23 H23 118.9
C23 C24 C25 119.8(4)
C23 C24 H24 120.1
C25 C24 H24 120.1
C24 C25 C26 120.4(4)
C24 C25 H25 119.8
C26 C25 H25 119.8
C27 C26 C25 119.5(4)
C27 C26 H26 120.2
C25 C26 H26 120.2
C26 C27 C22 120.9(4)
C26 C27 C28 123.8(4)
C22 C27 C28 115.2(4)
C31 C28 C29 112.8(4)
C31 C28 C27 106.6(3)
C29 C28 C27 112.1(4)
C31 C28 C30 110.0(4)
C29 C28 C30 108.2(4)
C27 C28 C30 107.0(4)
C28 C29 H29A 109.5
C28 C29 H29B 109.5
H29A C29 H29B 109.5
C28 C29 H29C 109.5
H29A C29 H29C 109.5
H29B C29 H29C 109.5
C28 C30 H30A 109.5
C28 C30 H30B 109.5
H30A C30 H30B 109.5
C28 C30 H30C 109.5
H30A C30 H30C 109.5
H30B C30 H30C 109.5
C28 C31 Cr1 114.2(3)
C28 C31 H31A 102(2)
Cr1 C31 H31A 100(2)
C28 C31 H31B 112(2)
Cr1 C31 H31B 113(2)
H31A C31 H31B 114(3)
C33 C32 H32A 109.5
C33 C32 H32B 109.5
H32A C32 H32B 109.5
C33 C32 H32C 109.5
H32A C32 H32C 109.5
H32B C32 H32C 109.5
N3 C33 C34 122.4(4)
N3 C33 C32 118.1(4)
C34 C33 C32 119.5(4)
C35 C34 C33 128.0(4)
C35 C34 H34 116.0
C33 C34 H34 116.0
N4 C35 C34 120.6(4)
N4 C35 C36 119.3(4)
C34 C35 C36 120.0(4)
C35 C36 H36A 109.5
C35 C36 H36B 109.5
H36A C36 H36B 109.5
C35 C36 H36C 109.5
H36A C36 H36C 109.5
H36B C36 H36C 109.5
C42 C37 C38 121.1(4)
C42 C37 N3 120.6(4)
C38 C37 N3 118.2(4)
C39 C38 C37 118.0(5)
C39 C38 C43 121.2(5)
C37 C38 C43 120.8(4)
C40 C39 C38 122.0(5)
C40 C39 H39 119.0
C38 C39 H39 119.0
C41 C40 C39 119.6(5)
C41 C40 H40 120.2
C39 C40 H40 120.2
C40 C41 C42 121.5(5)
C40 C41 H41 119.3
C42 C41 H41 119.3
C37 C42 C41 117.9(5)
C37 C42 C44 121.6(5)
C41 C42 C44 120.5(4)
C38 C43 H43A 109.5
C38 C43 H43B 109.5
H43A C43 H43B 109.5
C38 C43 H43C 109.5
H43A C43 H43C 109.5
H43B C43 H43C 109.5
C42 C44 H44A 109.5
C42 C44 H44B 109.5
H44A C44 H44B 109.5
C42 C44 H44C 109.5
H44A C44 H44C 109.5
H44B C44 H44C 109.5
C46 C45 C50 121.1(4)
C46 C45 N4 120.8(4)
C50 C45 N4 117.8(4)
C47 C46 C45 117.2(5)
C47 C46 C51 121.1(5)
C45 C46 C51 121.7(5)
C48 C47 C46 122.8(6)
C48 C47 H47 118.6
C46 C47 H47 118.6
C47 C48 C49 119.6(6)
C47 C48 H48 120.2
C49 C48 H48 120.2
C48 C49 C50 121.4(6)
C48 C49 H49 119.3
C50 C49 H49 119.3
C49 C50 C45 117.8(5)
C49 C50 C52 120.8(5)
C45 C50 C52 121.4(5)
C46 C51 H51A 109.5
C46 C51 H51B 109.5
H51A C51 H51B 109.5
C46 C51 H51C 109.5
H51A C51 H51C 109.5
H51B C51 H51C 109.5
C50 C52 H52A 109.5
C50 C52 H52B 109.5
H52A C52 H52B 109.5
C50 C52 H52C 109.5
H52A C52 H52C 109.5
H52B C52 H52C 109.5
C58 C53 C54 117.4(4)
C58 C53 Cr2 116.4(3)
C54 C53 Cr2 126.2(4)
C55 C54 C53 122.4(5)
C55 C54 H54 118.8
C53 C54 H54 118.8
C56 C55 C54 118.8(5)
C56 C55 H55 120.6
C54 C55 H55 120.6
C55 C56 C57 120.2(5)
C55 C56 H56 119.9
C57 C56 H56 119.9
C56 C57 C58 121.0(5)
C56 C57 H57 119.5
C58 C57 H57 119.5
C57 C58 C53 120.2(5)
C57 C58 C59 123.6(4)
C53 C58 C59 116.2(4)
C58 C59 C61 109.7(4)
C58 C59 C62 106.7(4)
C61 C59 C62 109.8(4)
C58 C59 C60 111.3(4)
C61 C59 C60 108.3(4)
C62 C59 C60 111.1(4)
C59 C60 H60A 109.5
C59 C60 H60B 109.5
H60A C60 H60B 109.5
C59 C60 H60C 109.5
H60A C60 H60C 109.5
H60B C60 H60C 109.5
C59 C61 H61A 109.5
C59 C61 H61B 109.5
H61A C61 H61B 109.5
C59 C61 H61C 109.5
H61A C61 H61C 109.5
H61B C61 H61C 109.5
C59 C62 Cr2 113.6(3)
C59 C62 H62A 104(2)
Cr2 C62 H62A 101(2)
C59 C62 H62B 106(3)
Cr2 C62 H62B 124(3)
H62A C62 H62B 105(3)
C2 N1 C6 119.2(4)
C2 N1 Cr1 128.6(3)
C6 N1 Cr1 112.2(3)
C4 N2 C14 120.1(4)
C4 N2 Cr1 129.0(3)
C14 N2 Cr1 110.7(3)
C33 N3 C37 120.2(4)
C33 N3 Cr2 128.4(3)
C37 N3 Cr2 111.4(3)
C35 N4 C45 121.4(4)
C35 N4 Cr2 129.7(3)
C45 N4 Cr2 108.8(3)
N1 Cr1 N2 89.54(14)
N1 Cr1 C22 119.13(16)
N2 Cr1 C22 124.83(16)
N1 Cr1 C31 122.95(18)
N2 Cr1 C31 124.83(17)
C22 Cr1 C31 79.91(17)
N3 Cr2 N4 89.04(15)
N3 Cr2 C53 117.13(17)
N4 Cr2 C53 126.12(17)
N3 Cr2 C62 125.6(2)
N4 Cr2 C62 123.23(19)
C53 Cr2 C62 80.3(2)

loop_
_geom_bond_atom_site_label_1
_geom_bond_atom_site_label_2
_geom_bond_distance
C1 C2 1.504(7)
C1 H1A 0.9800
C1 H1B 0.9800
C1 H1C 0.9800
C2 N1 1.327(6)
C2 C3 1.395(6)
C3 C4 1.390(6)
C3 H3 0.9500
C4 N2 1.339(5)
C4 C5 1.502(6)
C5 H5A 0.9800
C5 H5B 0.9800
C5 H5C 0.9800
C6 C11 1.401(6)
C6 C7 1.404(6)
C6 N1 1.439(6)
C7 C8 1.382(6)
C7 C12 1.496(6)
C8 C9 1.372(7)
C8 H8 0.9500
C9 C10 1.384(7)
C9 H9 0.9500
C10 C11 1.381(7)
C10 H10 0.9500
C11 C13 1.505(7)
C12 H12A 0.9800
C12 H12B 0.9800
C12 H12C 0.9800
C13 H13A 0.9800
C13 H13B 0.9800
C13 H13C 0.9800
C14 C15 1.390(6)
C14 C19 1.407(6)
C14 N2 1.429(5)
C15 C16 1.386(8)
C15 C20 1.498(7)
C16 C17 1.381(9)
C16 H16 0.9500
C17 C18 1.348(9)
C17 H17 0.9500
C18 C19 1.378(7)
C18 H18 0.9500
C19 C21 1.484(8)
C20 H20A 0.9800
C20 H20B 0.9800
C20 H20C 0.9800
C21 H21A 0.9800
C21 H21B 0.9800
C21 H21C 0.9800
C22 C27 1.399(6)
C22 C23 1.404(6)
C22 Cr1 2.024(4)
C23 C24 1.359(6)
C23 H23 0.9500
C24 C25 1.366(7)
C24 H24 0.9500
C25 C26 1.400(6)
C25 H25 0.9500
C26 C27 1.377(6)
C26 H26 0.9500
C27 C28 1.535(6)
C28 C31 1.509(6)
C28 C29 1.530(6)
C28 C30 1.535(6)
C29 H29A 0.9800
C29 H29B 0.9800
C29 H29C 0.9800
C30 H30A 0.9800
C30 H30B 0.9800
C30 H30C 0.9800
C31 Cr1 2.052(4)
C31 H31A 1.01(5)
C31 H31B 0.97(4)
C32 C33 1.498(6)
C32 H32A 0.9800
C32 H32B 0.9800
C32 H32C 0.9800
C33 N3 1.330(6)
C33 C34 1.388(6)
C34 C35 1.378(6)
C34 H34 0.9500
C35 N4 1.334(6)
C35 C36 1.488(7)
C36 H36A 0.9800
C36 H36B 0.9800
C36 H36C 0.9800
C37 C42 1.390(6)
C37 C38 1.403(7)
C37 N3 1.445(6)
C38 C39 1.374(7)
C38 C43 1.510(7)
C39 C40 1.368(8)
C39 H39 0.9500
C40 C41 1.360(8)
C40 H40 0.9500
C41 C42 1.398(7)
C41 H41 0.9500
C42 C44 1.502(7)
C43 H43A 0.9800
C43 H43B 0.9800
C43 H43C 0.9800
C44 H44A 0.9800
C44 H44B 0.9800
C44 H44C 0.9800
C45 C46 1.391(7)
C45 C50 1.399(7)
C45 N4 1.433(6)
C46 C47 1.376(8)
C46 C51 1.495(7)
C47 C48 1.345(9)
C47 H47 0.9500
C48 C49 1.361(9)
C48 H48 0.9500
C49 C50 1.381(8)
C49 H49 0.9500
C50 C52 1.498(8)
C51 H51A 0.9800
C51 H51B 0.9800
C51 H51C 0.9800
C52 H52A 0.9800
C52 H52B 0.9800
C52 H52C 0.9800
C53 C58 1.391(7)
C53 C54 1.404(6)
C53 Cr2 2.031(5)
C54 C55 1.383(7)
C54 H54 0.9500
C55 C56 1.373(8)
C55 H55 0.9500
C56 C57 1.382(7)
C56 H56 0.9500
C57 C58 1.385(7)
C57 H57 0.9500
C58 C59 1.519(7)
C59 C61 1.524(7)
C59 C62 1.537(7)
C59 C60 1.543(7)
C60 H60A 0.9800
C60 H60B 0.9800
C60 H60C 0.9800
C61 H61A 0.9800
C61 H61B 0.9800
C61 H61C 0.9800
C62 Cr2 2.032(5)
C62 H62A 1.04(4)
C62 H62B 0.97(5)
N1 Cr1 1.951(3)
N2 Cr1 1.958(3)
N3 Cr2 1.956(4)
N4 Cr2 1.966(4)

loop_
_geom_torsion_atom_site_label_1
_geom_torsion_atom_site_label_2
_geom_torsion_atom_site_label_3
_geom_torsion_atom_site_label_4
_geom_torsion
N1 C2 C3 C4 -8.6(7)
C1 C2 C3 C4 170.2(4)
C2 C3 C4 N2 10.0(7)
C2 C3 C4 C5 -168.1(5)
C11 C6 C7 C8 -0.3(7)
N1 C6 C7 C8 -176.8(4)
C11 C6 C7 C12 -178.9(4)
N1 C6 C7 C12 4.7(6)
C6 C7 C8 C9 1.6(7)
C12 C7 C8 C9 -179.8(4)
C7 C8 C9 C10 -3.1(7)
C8 C9 C10 C11 3.4(8)
C9 C10 C11 C6 -2.1(7)
C9 C10 C11 C13 179.5(5)
C7 C6 C11 C10 0.6(7)
N1 C6 C11 C10 177.0(4)
C7 C6 C11 C13 179.0(4)
N1 C6 C11 C13 -4.6(6)
C19 C14 C15 C16 1.2(7)
N2 C14 C15 C16 -173.3(4)
C19 C14 C15 C20 -177.8(5)
N2 C14 C15 C20 7.7(7)
C14 C15 C16 C17 -1.4(8)
C20 C15 C16 C17 177.6(5)
C15 C16 C17 C18 0.3(9)
C16 C17 C18 C19 1.0(9)
C17 C18 C19 C14 -1.2(8)
C17 C18 C19 C21 177.9(5)
C15 C14 C19 C18 0.0(7)
N2 C14 C19 C18 174.7(4)
C15 C14 C19 C21 -179.0(5)
N2 C14 C19 C21 -4.3(7)
C27 C22 C23 C24 -1.0(7)
Cr1 C22 C23 C24 176.3(4)
C22 C23 C24 C25 0.7(7)
C23 C24 C25 C26 0.1(7)
C24 C25 C26 C27 -0.4(7)
C25 C26 C27 C22 0.0(7)
C25 C26 C27 C28 177.8(4)
C23 C22 C27 C26 0.7(6)
Cr1 C22 C27 C26 -176.9(3)
C23 C22 C27 C28 -177.3(4)
Cr1 C22 C27 C28 5.2(5)
C26 C27 C28 C31 160.3(4)
C22 C27 C28 C31 -21.8(5)
C26 C27 C28 C29 36.5(6)
C22 C27 C28 C29 -145.6(4)
C26 C27 C28 C30 -82.0(5)
C22 C27 C28 C30 95.9(4)
C29 C28 C31 Cr1 152.6(3)
C27 C28 C31 Cr1 29.1(5)
C30 C28 C31 Cr1 -86.6(4)
N3 C33 C34 C35 -8.4(7)
C32 C33 C34 C35 169.6(5)
C33 C34 C35 N4 7.0(7)
C33 C34 C35 C36 -169.7(5)
C42 C37 C38 C39 0.0(7)
N3 C37 C38 C39 -175.7(4)
C42 C37 C38 C43 -178.6(4)
N3 C37 C38 C43 5.7(7)
C37 C38 C39 C40 0.3(8)
C43 C38 C39 C40 178.8(5)
C38 C39 C40 C41 -0.8(8)
C39 C40 C41 C42 1.2(8)
C38 C37 C42 C41 0.4(7)
N3 C37 C42 C41 175.9(4)
C38 C37 C42 C44 179.3(4)
N3 C37 C42 C44 -5.2(7)
C40 C41 C42 C37 -0.9(7)
C40 C41 C42 C44 -179.8(5)
C50 C45 C46 C47 2.4(7)
N4 C45 C46 C47 -171.5(5)
C50 C45 C46 C51 -178.5(5)
N4 C45 C46 C51 7.6(7)
C45 C46 C47 C48 -2.6(8)
C51 C46 C47 C48 178.3(6)
C46 C47 C48 C49 1.1(9)
C47 C48 C49 C50 0.6(9)
C48 C49 C50 C45 -0.7(8)
C48 C49 C50 C52 178.9(5)
C46 C45 C50 C49 -0.9(7)
N4 C45 C50 C49 173.3(4)
C46 C45 C50 C52 179.5(5)
N4 C45 C50 C52 -6.4(7)
C58 C53 C54 C55 -0.1(7)
Cr2 C53 C54 C55 -179.5(4)
C53 C54 C55 C56 0.3(8)
C54 C55 C56 C57 0.4(8)
C55 C56 C57 C58 -1.3(8)
C56 C57 C58 C53 1.6(7)
C56 C57 C58 C59 179.4(5)
C54 C53 C58 C57 -0.9(7)
Cr2 C53 C58 C57 178.6(4)
C54 C53 C58 C59 -178.9(4)
Cr2 C53 C58 C59 0.6(6)
C57 C58 C59 C61 -77.3(6)
C53 C58 C59 C61 100.7(5)
C57 C58 C59 C62 163.9(5)
C53 C58 C59 C62 -18.2(6)
C57 C58 C59 C60 42.5(6)
C53 C58 C59 C60 -139.5(5)
C58 C59 C62 Cr2 28.1(5)
C61 C59 C62 Cr2 -90.7(4)
C60 C59 C62 Cr2 149.6(4)
C3 C2 N1 C6 172.8(4)
C1 C2 N1 C6 -6.0(6)
C3 C2 N1 Cr1 -5.8(6)
C1 C2 N1 Cr1 175.4(3)
C11 C6 N1 C2 91.9(5)
C7 C6 N1 C2 -91.6(5)
C11 C6 N1 Cr1 -89.3(4)
C7 C6 N1 Cr1 87.2(4)
C3 C4 N2 C14 -171.0(4)
C5 C4 N2 C14 7.1(6)
C3 C4 N2 Cr1 3.0(6)
C5 C4 N2 Cr1 -179.0(3)
C15 C14 N2 C4 -96.7(5)
C19 C14 N2 C4 88.6(5)
C15 C14 N2 Cr1 88.3(4)
C19 C14 N2 Cr1 -86.4(4)
C34 C33 N3 C37 174.9(4)
C32 C33 N3 C37 -3.1(6)
C34 C33 N3 Cr2 -4.0(6)
C32 C33 N3 Cr2 177.9(3)
C42 C37 N3 C33 91.2(5)
C38 C37 N3 C33 -93.1(5)
C42 C37 N3 Cr2 -89.7(4)
C38 C37 N3 Cr2 86.0(4)
C34 C35 N4 C45 -169.4(4)
C36 C35 N4 C45 7.3(6)
C34 C35 N4 Cr2 6.7(6)
C36 C35 N4 Cr2 -176.6(3)
C46 C45 N4 C35 -97.5(5)
C50 C45 N4 C35 88.4(5)
C46 C45 N4 Cr2 85.7(4)
C50 C45 N4 Cr2 -88.5(4)
C2 N1 Cr1 N2 12.7(4)
C6 N1 Cr1 N2 -165.9(3)
C2 N1 Cr1 C22 -117.7(4)
C6 N1 Cr1 C22 63.6(3)
C2 N1 Cr1 C31 145.2(4)
C6 N1 Cr1 C31 -33.4(3)
C4 N2 Cr1 N1 -11.4(4)
C14 N2 Cr1 N1 163.0(3)
C4 N2 Cr1 C22 114.6(4)
C14 N2 Cr1 C22 -71.0(3)
C4 N2 Cr1 C31 -142.5(4)
C14 N2 Cr1 C31 32.0(3)
C27 C22 Cr1 N1 -113.0(3)
C23 C22 Cr1 N1 69.7(4)
C27 C22 Cr1 N2 134.8(3)
C23 C22 Cr1 N2 -42.5(4)
C27 C22 Cr1 C31 9.2(3)
C23 C22 Cr1 C31 -168.1(4)
C28 C31 Cr1 N1 96.3(4)
C28 C31 Cr1 N2 -147.7(3)
C28 C31 Cr1 C22 -22.0(3)
C33 N3 Cr2 N4 11.5(4)
C37 N3 Cr2 N4 -167.5(3)
C33 N3 Cr2 C53 -119.3(4)
C37 N3 Cr2 C53 61.6(3)
C33 N3 Cr2 C62 143.0(4)
C37 N3 Cr2 C62 -36.0(4)
C35 N4 Cr2 N3 -13.1(4)
C45 N4 Cr2 N3 163.5(3)
C35 N4 Cr2 C53 110.5(4)
C45 N4 Cr2 C53 -73.0(3)
C35 N4 Cr2 C62 -146.3(4)
C45 N4 Cr2 C62 30.2(4)
C58 C53 Cr2 N3 -112.6(4)
C54 C53 Cr2 N3 66.8(5)
C58 C53 Cr2 N4 136.8(3)
C54 C53 Cr2 N4 -43.7(5)
C58 C53 Cr2 C62 12.6(4)
C54 C53 Cr2 C62 -168.0(5)
C59 C62 Cr2 N3 93.6(4)
C59 C62 Cr2 N4 -149.9(3)
C59 C62 Cr2 C53 -22.9(4)
